data_7215334
loop_
_publ_author_name
'Rademeyer, Melanie'
'Tsouris, Christos'
'Billing, David G.'
'Lemmerer, Andreas'
'Charmant, Jonathan'

_publ_section_title
;
 Robust motifs in 2-phenylethylammonium and related tetrahalometallates
;
_journal_issue 10
_journal_name_full CrystEngComm
_journal_page_first 3485
_journal_paper_doi 10.1039/c0ce00634c
_journal_volume 13
_journal_year 2011
_chemical_formula_moiety '2(C8 H12 N), Br4 Hg'
_chemical_formula_sum 'C16 H24 Br4 Hg N2'
_chemical_formula_weight 764.60
_chemical_name_systematic
;
?
;
_space_group_IT_number 14
_symmetry_cell_setting monoclinic
_symmetry_space_group_name_Hall '-P 2ybc'
_symmetry_space_group_name_H-M 'P 1 21/c 1'
_atom_sites_solution_hydrogens geom
_atom_sites_solution_primary direct
_atom_sites_solution_secondary difmap
_audit_creation_method SHELXL-97
_cell_angle_alpha 90.00
_cell_angle_beta 91.03(3)
_cell_angle_gamma 90.00
_cell_formula_units_Z 4
_cell_length_a 7.8392(16)
_cell_length_b 25.756(5)
_cell_length_c 11.016(2)
_cell_measurement_reflns_used 2865
_cell_measurement_temperature 293(2)
_cell_measurement_theta_max 30.5846
_cell_measurement_theta_min 3.5403
_cell_volume 2223.8(7)
_computing_cell_refinement 'Bruker SMART'
_computing_data_collection 'Bruker SMART'
_computing_data_reduction 'Bruker SHELXTL'
_computing_molecular_graphics 'ORTEP-3 for Windows (Farrugia, 1997) and Mercury (Bruno et al, 2002)'
_computing_publication_material 'PLATON (Spek, 2000) and WinGX (Farrugia, 1999)'
_computing_structure_refinement 'SHELXL-97 (Sheldrick, 1997)'
_computing_structure_solution 'SHELXS-97 (Sheldrick, 1997)'
_diffrn_ambient_temperature 293(2)
_diffrn_measured_fraction_theta_full 1.000
_diffrn_measured_fraction_theta_max 0.999
_diffrn_measurement_device_type 'CCD area detector'
_diffrn_measurement_method 'phi and omega scans'
_diffrn_radiation_monochromator graphite
_diffrn_radiation_source 'fine-focus sealed tube'
_diffrn_radiation_type MoK\a
_diffrn_radiation_wavelength 0.71073
_diffrn_reflns_av_R_equivalents 0.0565
_diffrn_reflns_av_sigmaI/netI 0.0691
_diffrn_reflns_limit_h_max 10
_diffrn_reflns_limit_h_min -10
_diffrn_reflns_limit_k_max 33
_diffrn_reflns_limit_k_min -34
_diffrn_reflns_limit_l_max 14
_diffrn_reflns_limit_l_min -14
_diffrn_reflns_number 26516
_diffrn_reflns_theta_full 25.00
_diffrn_reflns_theta_max 28.33
_diffrn_reflns_theta_min 2.01
_exptl_absorpt_coefficient_mu 14.109
_exptl_absorpt_correction_T_max 0.1647
_exptl_absorpt_correction_T_min 0.0536
_exptl_absorpt_correction_type multi-scan
_exptl_absorpt_process_details 'Blessing, 1995'
_exptl_crystal_colour colourless
_exptl_crystal_density_diffrn 2.284
_exptl_crystal_density_method 'not measured'
_exptl_crystal_description block
_exptl_crystal_F_000 1416
_exptl_crystal_size_max 0.50
_exptl_crystal_size_mid 0.40
_exptl_crystal_size_min 0.20
_refine_diff_density_max 1.502
_refine_diff_density_min -1.551
_refine_diff_density_rms 0.169
_refine_ls_extinction_method none
_refine_ls_goodness_of_fit_ref 0.895
_refine_ls_hydrogen_treatment constr
_refine_ls_matrix_type full
_refine_ls_number_parameters 208
_refine_ls_number_reflns 5548
_refine_ls_number_restraints 64
_refine_ls_restrained_S_all 0.908
_refine_ls_R_factor_all 0.0899
_refine_ls_R_factor_gt 0.0426
_refine_ls_shift/su_max 0.001
_refine_ls_shift/su_mean 0.000
_refine_ls_structure_factor_coef Fsqd
_refine_ls_weighting_details 'calc w=1/[\s^2^(Fo^2^)+(0.0513P)^2^+0.0000P] where P=(Fo^2^+2Fc^2^)/3'
_refine_ls_weighting_scheme calc
_refine_ls_wR_factor_gt 0.1017
_refine_ls_wR_factor_ref 0.1085
_reflns_number_gt 2746
_reflns_number_total 5548
_reflns_threshold_expression >2sigma(I)
_cod_data_source_file c0ce00634c.txt
_cod_data_source_block HgBr(8)
_cod_original_cell_volume 2223.8(8)
_cod_original_sg_symbol_H-M P21/c
_cod_database_code 7215334

loop_
_symmetry_equiv_pos_as_xyz
'x, y, z'
'-x, y+1/2, -z+1/2'
'-x, -y, -z'
'x, -y-1/2, z-1/2'

loop_
_atom_site_label
_atom_site_type_symbol
_atom_site_fract_x
_atom_site_fract_y
_atom_site_fract_z
_atom_site_U_iso_or_equiv
_atom_site_adp_type
_atom_site_occupancy
_atom_site_symmetry_multiplicity
_atom_site_calc_flag
_atom_site_refinement_flags
C16 C 0.3623(10) 0.6989(4) 0.6641(7) 0.075(2) Uani 1 1 d D
H16 H 0.3871 0.6692 0.6195 0.090 Uiso 1 1 calc R
C11 C 0.2697(9) 0.6950(3) 0.7739(7) 0.071(2) Uani 1 1 d D
C12 C 0.2381(9) 0.7405(4) 0.8337(7) 0.070(2) Uani 1 1 d .
H12 H 0.1797 0.7397 0.9064 0.084 Uiso 1 1 calc R
C13 C 0.2914(12) 0.7874(4) 0.7877(10) 0.088(3) Uani 1 1 d .
H13 H 0.2690 0.8181 0.8289 0.106 Uiso 1 1 calc R
C2 C 0.1278(9) 0.3400(2) 0.5507(8) 0.075(2) Uani 1 1 d D
H2A H 0.0682 0.3538 0.4798 0.089 Uiso 1 1 calc R
H2B H 0.0563 0.3449 0.6206 0.089 Uiso 1 1 calc R
N1 N 0.2514(10) 0.4263(2) 0.5769(6) 0.091(2) Uani 1 1 d D
H1E H 0.3473 0.4442 0.5893 0.136 Uiso 1 1 calc R
H1C H 0.1811 0.4319 0.6381 0.136 Uiso 1 1 calc R
H1D H 0.2017 0.4366 0.5077 0.136 Uiso 1 1 calc R
C1 C 0.2932(10) 0.3678(3) 0.5694(8) 0.077(3) Uani 1 1 d D
H1A H 0.3684 0.3611 0.5022 0.092 Uiso 1 1 calc R
H1B H 0.3492 0.3563 0.6438 0.092 Uiso 1 1 calc R
C14 C 0.3750(12) 0.7884(4) 0.6839(9) 0.083(2) Uani 1 1 d U
H14 H 0.4078 0.8200 0.6510 0.100 Uiso 1 1 calc R
C15 C 0.4120(12) 0.7444(4) 0.6267(8) 0.084(2) Uani 1 1 d U
H15 H 0.4764 0.7462 0.5568 0.100 Uiso 1 1 calc R
C3 C 0.1627(9) 0.2824(2) 0.5329(6) 0.0512(13) Uani 1 1 d DU
C4 C 0.2497(9) 0.2535(3) 0.6213(6) 0.0519(13) Uani 1 1 d U
H4 H 0.2945 0.2699 0.6900 0.062 Uiso 1 1 calc R
C5 C 0.2699(9) 0.1998(3) 0.6071(7) 0.0548(14) Uani 1 1 d U
H5 H 0.3280 0.1806 0.6661 0.066 Uiso 1 1 calc R
C6 C 0.2043(9) 0.1761(3) 0.5069(7) 0.0576(14) Uani 1 1 d U
H6 H 0.2161 0.1404 0.4980 0.069 Uiso 1 1 calc R
C8 C 0.1004(9) 0.2566(3) 0.4318(6) 0.0565(14) Uani 1 1 d U
H8 H 0.0433 0.2750 0.3707 0.068 Uiso 1 1 calc R
C7 C 0.1228(10) 0.2035(3) 0.4209(7) 0.0587(14) Uani 1 1 d U
H7 H 0.0802 0.1865 0.3522 0.070 Uiso 1 1 calc R
C10 C 0.1938(13) 0.6444(4) 0.8092(13) 0.148(5) Uani 1 1 d D
H10B H 0.1102 0.6509 0.8712 0.177 Uiso 1 1 calc R
H10A H 0.1330 0.6304 0.7390 0.177 Uiso 1 1 calc R
N2 N 0.2245(10) 0.5576(2) 0.8928(7) 0.092(2) Uani 1 1 d D
H2C H 0.3036 0.5343 0.9131 0.138 Uiso 1 1 calc R
H2E H 0.1592 0.5452 0.8326 0.138 Uiso 1 1 calc R
H2D H 0.1602 0.5643 0.9568 0.138 Uiso 1 1 calc R
C9 C 0.3076(12) 0.6057(4) 0.8533(11) 0.114(4) Uani 1 1 d D
H9B H 0.3729 0.6199 0.9212 0.136 Uiso 1 1 calc R
H9A H 0.3872 0.5972 0.7899 0.136 Uiso 1 1 calc R
Hg1 Hg 0.26486(4) 0.524695(12) 0.27592(3) 0.06464(14) Uani 1 1 d .
Br3 Br 0.52506(11) 0.55320(4) 0.15214(9) 0.0774(3) Uani 1 1 d .
Br1 Br -0.00204(11) 0.56272(4) 0.16202(9) 0.0801(3) Uani 1 1 d .
Br4 Br 0.21803(14) 0.42611(3) 0.26534(8) 0.0835(3) Uani 1 1 d .
Br2 Br 0.28007(16) 0.55465(3) 0.49806(9) 0.0921(3) Uani 1 1 d .

loop_
_atom_site_aniso_label
_atom_site_aniso_U_11
_atom_site_aniso_U_22
_atom_site_aniso_U_33
_atom_site_aniso_U_23
_atom_site_aniso_U_13
_atom_site_aniso_U_12
C16 0.055(5) 0.106(7) 0.064(6) -0.014(5) 0.006(4) 0.005(5)
C11 0.047(4) 0.081(6) 0.085(6) 0.018(5) -0.005(4) -0.012(4)
C12 0.051(5) 0.105(8) 0.053(5) -0.020(5) 0.010(4) 0.018(5)
C13 0.075(6) 0.064(6) 0.125(9) -0.025(6) -0.035(7) 0.019(5)
C2 0.064(5) 0.065(5) 0.095(7) 0.018(5) 0.015(5) 0.010(4)
N1 0.162(8) 0.037(4) 0.071(5) -0.007(3) -0.012(5) -0.010(4)
C1 0.097(7) 0.040(4) 0.093(7) 0.000(4) -0.017(5) -0.007(4)
C14 0.073(5) 0.105(7) 0.072(6) 0.030(5) -0.013(4) -0.009(5)
C15 0.071(5) 0.116(7) 0.064(5) 0.020(5) -0.005(4) -0.012(5)
C3 0.061(3) 0.045(3) 0.047(3) 0.004(2) 0.001(3) -0.006(3)
C4 0.061(3) 0.047(3) 0.047(3) 0.005(2) -0.004(3) -0.009(3)
C5 0.061(3) 0.048(3) 0.055(3) 0.009(3) 0.002(3) -0.005(3)
C6 0.065(3) 0.050(3) 0.059(3) -0.002(2) 0.009(3) -0.008(3)
C8 0.062(3) 0.062(3) 0.045(3) 0.003(3) 0.000(3) -0.002(3)
C7 0.065(3) 0.061(3) 0.050(3) -0.009(3) 0.003(3) -0.010(3)
C10 0.098(9) 0.103(10) 0.243(16) 0.007(10) 0.013(10) -0.007(8)
N2 0.112(6) 0.059(4) 0.105(6) 0.002(4) 0.005(5) -0.013(4)
C9 0.074(6) 0.114(9) 0.153(10) 0.042(8) 0.019(7) -0.002(6)
Hg1 0.0568(2) 0.0545(2) 0.0826(3) 0.00198(17) -0.00053(16) -0.00036(15)
Br3 0.0582(5) 0.0824(6) 0.0919(7) 0.0012(5) 0.0122(5) -0.0126(4)
Br1 0.0578(5) 0.0818(6) 0.1003(7) 0.0100(5) -0.0072(5) 0.0208(4)
Br4 0.1295(8) 0.0469(5) 0.0739(6) -0.0116(4) -0.0025(6) -0.0104(5)
Br2 0.1458(9) 0.0545(5) 0.0760(6) -0.0168(5) 0.0041(6) -0.0024(6)

loop_
_atom_type_symbol
_atom_type_description
_atom_type_scat_dispersion_real
_atom_type_scat_dispersion_imag
_atom_type_scat_source
C C 0.0033 0.0016 'International Tables Vol C Tables 4.2.6.8 and 6.1.1.4'
H H 0.0000 0.0000 'International Tables Vol C Tables 4.2.6.8 and 6.1.1.4'
Hg Hg -2.3894 9.2266 'International Tables Vol C Tables 4.2.6.8 and 6.1.1.4'
Br Br -0.2901 2.4595 'International Tables Vol C Tables 4.2.6.8 and 6.1.1.4'
N N 0.0061 0.0033 'International Tables Vol C Tables 4.2.6.8 and 6.1.1.4'

loop_
_geom_angle_atom_site_label_1
_geom_angle_atom_site_label_2
_geom_angle_atom_site_label_3
_geom_angle
C15 C16 C11 119.4(9)
C15 C16 H16 120.3
C11 C16 H16 120.3
C12 C11 C16 116.6(7)
C12 C11 C10 123.2(9)
C16 C11 C10 119.7(9)
C11 C12 C13 121.0(8)
C11 C12 H12 119.5
C13 C12 H12 119.5
C14 C13 C12 119.5(9)
C14 C13 H13 120.3
C12 C13 H13 120.3
C1 C2 C3 109.2(6)
C1 C2 H2A 109.8
C3 C2 H2A 109.8
C1 C2 H2B 109.8
C3 C2 H2B 109.8
H2A C2 H2B 108.3
C1 N1 H1E 109.5
C1 N1 H1C 109.5
H1E N1 H1C 109.5
C1 N1 H1D 109.5
H1E N1 H1D 109.5
H1C N1 H1D 109.5
C2 C1 N1 107.0(6)
C2 C1 H1A 110.3
N1 C1 H1A 110.3
C2 C1 H1B 110.3
N1 C1 H1B 110.3
H1A C1 H1B 108.6
C13 C14 C15 120.3(10)
C13 C14 H14 119.8
C15 C14 H14 119.8
C16 C15 C14 123.2(10)
C16 C15 H15 118.4
C14 C15 H15 118.4
C8 C3 C4 118.1(6)
C8 C3 C2 120.7(7)
C4 C3 C2 121.1(6)
C3 C4 C5 120.2(7)
C3 C4 H4 119.9
C5 C4 H4 119.9
C6 C5 C4 119.6(7)
C6 C5 H5 120.2
C4 C5 H5 120.2
C7 C6 C5 120.6(7)
C7 C6 H6 119.7
C5 C6 H6 119.7
C3 C8 C7 120.1(7)
C3 C8 H8 120.0
C7 C8 H8 120.0
C6 C7 C8 121.4(7)
C6 C7 H7 119.3
C8 C7 H7 119.3
C9 C10 C11 117.0(9)
C9 C10 H10B 108.0
C11 C10 H10B 108.0
C9 C10 H10A 108.0
C11 C10 H10A 108.0
H10B C10 H10A 107.3
C9 N2 H2C 109.5
C9 N2 H2E 109.5
H2C N2 H2E 109.5
C9 N2 H2D 109.5
H2C N2 H2D 109.5
H2E N2 H2D 109.5
C10 C9 N2 114.5(8)
C10 C9 H9B 108.6
N2 C9 H9B 108.6
C10 C9 H9A 108.6
N2 C9 H9A 108.6
H9B C9 H9A 107.6
Br2 Hg1 Br4 110.16(3)
Br2 Hg1 Br3 113.25(4)
Br4 Hg1 Br3 111.78(3)
Br2 Hg1 Br1 111.63(4)
Br4 Hg1 Br1 103.67(3)
Br3 Hg1 Br1 105.88(3)

loop_
_geom_bond_atom_site_label_1
_geom_bond_atom_site_label_2
_geom_bond_distance
C16 C15 1.304(11)
C16 C11 1.425(8)
C16 H16 0.9300
C11 C12 1.369(11)
C11 C10 1.488(8)
C12 C13 1.377(12)
C12 H12 0.9300
C13 C14 1.328(13)
C13 H13 0.9300
C2 C1 1.493(7)
C2 C3 1.522(7)
C2 H2A 0.9700
C2 H2B 0.9700
N1 C1 1.544(9)
N1 H1E 0.8900
N1 H1C 0.8900
N1 H1D 0.8900
C1 H1A 0.9700
C1 H1B 0.9700
C14 C15 1.332(12)
C14 H14 0.9300
C15 H15 0.9300
C3 C8 1.378(9)
C3 C4 1.394(9)
C4 C5 1.400(9)
C4 H4 0.9300
C5 C6 1.356(10)
C5 H5 0.9300
C6 C7 1.335(10)
C6 H6 0.9300
C8 C7 1.385(9)
C8 H8 0.9300
C7 H7 0.9300
C10 C9 1.417(8)
C10 H10B 0.9700
C10 H10A 0.9700
N2 C9 1.468(10)
N2 H2C 0.8900
N2 H2E 0.8900
N2 H2D 0.8900
C9 H9B 0.9700
C9 H9A 0.9700
Hg1 Br2 2.5665(11)
Hg1 Br4 2.5679(10)
Hg1 Br3 2.5805(11)
Hg1 Br1 2.6109(11)

loop_
_geom_hbond_atom_site_label_D
_geom_hbond_atom_site_label_H
_geom_hbond_atom_site_label_A
_geom_hbond_distance_DH
_geom_hbond_distance_HA
_geom_hbond_distance_DA
_geom_hbond_angle_DHA
_geom_hbond_site_symmetry_A
N1 H1C Br1 0.89 2.64 3.517(8) 170.9 3_566
N1 H1D Br4 0.89 2.69 3.438(7) 142.4 .
N1 H1E Br3 0.89 3.00 3.474(7) 115.0 3_666
N2 H2E Br1 0.89 3.04 3.602(7) 122.8 3_566
N2 H2D Br1 0.89 2.61 3.486(8) 166.6 1_556
N2 H2C Br3 0.89 2.73 3.505(7) 146.8 3_666

loop_
_geom_torsion_atom_site_label_1
_geom_torsion_atom_site_label_2
_geom_torsion_atom_site_label_3
_geom_torsion_atom_site_label_4
_geom_torsion
C15 C16 C11 C12 0.2(12)
C15 C16 C11 C10 172.4(9)
C16 C11 C12 C13 1.1(12)
C10 C11 C12 C13 -170.7(9)
C11 C12 C13 C14 -0.1(13)
C3 C2 C1 N1 175.7(6)
C12 C13 C14 C15 -2.2(14)
C11 C16 C15 C14 -2.6(14)
C13 C14 C15 C16 3.7(15)
C1 C2 C3 C8 -125.3(8)
C1 C2 C3 C4 58.5(9)
C8 C3 C4 C5 -0.9(10)
C2 C3 C4 C5 175.5(6)
C3 C4 C5 C6 0.0(10)
C4 C5 C6 C7 1.0(11)
C4 C3 C8 C7 0.9(10)
C2 C3 C8 C7 -175.4(6)
C5 C6 C7 C8 -1.0(11)
C3 C8 C7 C6 0.0(11)
C12 C11 C10 C9 -114.2(13)
C16 C11 C10 C9 74.1(15)
C11 C10 C9 N2 176.8(10)
